data_7105445
loop_
_publ_author_name
'Smith, Keith'
'El-Hiti, Gamal A'
'Hegazy, Amany S'

_publ_section_title
;
 One-pot synthesis of substituted isoindolin-1-ones via lithiation and
 substitution of N'-benzyl-N,N-dimethylureas.
;
_journal_issue 16
_journal_name_full 'Chemical communications (Cambridge, England)'
_journal_page_first 2790
_journal_page_last 2792
_journal_paper_doi 10.1039/b926983e
_journal_volume 46
_journal_year 2010
_chemical_formula_moiety 'C15 H21 N O3'
_chemical_formula_sum 'C15 H21 N O3'
_chemical_formula_weight 263.33
_chemical_name_systematic
;
?
;
_space_group_IT_number 14
_symmetry_cell_setting monoclinic
_symmetry_space_group_name_Hall '-P 2yab'
_symmetry_space_group_name_H-M 'P 1 21/a 1'
_atom_sites_solution_hydrogens geom
_atom_sites_solution_primary direct
_atom_sites_solution_secondary difmap
_audit_creation_method SHELXL-97
_cell_angle_alpha 90.00
_cell_angle_beta 95.266(3)
_cell_angle_gamma 90.00
_cell_formula_units_Z 4
_cell_length_a 9.7517(5)
_cell_length_b 13.5852(7)
_cell_length_c 11.0154(4)
_cell_measurement_reflns_used 1942
_cell_measurement_temperature 150(2)
_cell_measurement_theta_max 27.48
_cell_measurement_theta_min 2.58
_cell_volume 1453.15(12)
_computing_cell_refinement DENZO/SCALEPACK
_computing_data_collection 'COLLECT,Nonius BV, 1997-2001'
_computing_data_reduction DENZO/SCALEPACK
_computing_structure_refinement SHELXL-97
_computing_structure_solution SHELXs-97
_diffrn_ambient_temperature 150(2)
_diffrn_measured_fraction_theta_full 0.973
_diffrn_measured_fraction_theta_max 0.973
_diffrn_measurement_device_type 'Nonius KappaCCD'
_diffrn_measurement_method 'CCD scans'
_diffrn_radiation_monochromator graphite
_diffrn_radiation_source 'fine-focus sealed tube'
_diffrn_radiation_type MoK\a
_diffrn_radiation_wavelength 0.71073
_diffrn_reflns_av_R_equivalents 0.0661
_diffrn_reflns_av_sigmaI/netI 0.0964
_diffrn_reflns_limit_h_max 12
_diffrn_reflns_limit_h_min -12
_diffrn_reflns_limit_k_max 17
_diffrn_reflns_limit_k_min -16
_diffrn_reflns_limit_l_max 14
_diffrn_reflns_limit_l_min -14
_diffrn_reflns_number 5380
_diffrn_reflns_theta_full 27.48
_diffrn_reflns_theta_max 27.48
_diffrn_reflns_theta_min 2.58
_exptl_absorpt_coefficient_mu 0.083
_exptl_absorpt_correction_T_max 0.9950
_exptl_absorpt_correction_T_min 0.9754
_exptl_absorpt_correction_type empirical
_exptl_absorpt_process_details Denzo/scalepack
_exptl_crystal_colour colourless
_exptl_crystal_density_diffrn 1.204
_exptl_crystal_density_method 'not measured'
_exptl_crystal_description needle
_exptl_crystal_F_000 568
_exptl_crystal_size_max 0.30
_exptl_crystal_size_mid 0.06
_exptl_crystal_size_min 0.06
_refine_diff_density_max 0.245
_refine_diff_density_min -0.262
_refine_diff_density_rms 0.063
_refine_ls_extinction_method none
_refine_ls_goodness_of_fit_ref 1.049
_refine_ls_hydrogen_treatment constr
_refine_ls_matrix_type full
_refine_ls_number_parameters 176
_refine_ls_number_reflns 3240
_refine_ls_number_restraints 0
_refine_ls_restrained_S_all 1.049
_refine_ls_R_factor_all 0.1349
_refine_ls_R_factor_gt 0.0725
_refine_ls_shift/su_max 0.000
_refine_ls_shift/su_mean 0.000
_refine_ls_structure_factor_coef Fsqd
_refine_ls_weighting_details 'calc w=1/[\s^2^(Fo^2^)+(0.0634P)^2^+0.7003P] where P=(Fo^2^+2Fc^2^)/3'
_refine_ls_weighting_scheme calc
_refine_ls_wR_factor_gt 0.1445
_refine_ls_wR_factor_ref 0.1704
_reflns_number_gt 1942
_reflns_number_total 3240
_reflns_threshold_expression >2sigma(I)
_cod_data_source_file b926983e.txt
_cod_data_source_block ks0910
_cod_depositor_comments
;
The following automatic conversions were performed:
'_symmetry_cell_setting' value 'Monoclinic' changed to 'monoclinic'
according to '/home/saulius/struct/CIF-dictionaries/cif_core.dic'
dictionary named 'cif_core.dic' version 2.4.1 from 2010-06-29.

Automatic conversion script
Id: cif_fix_enum 1527 2010-12-29 10:47:43Z saulius 
;
_cod_original_sg_symbol_H-M P21/a
_cod_database_code 7105445

loop_
_symmetry_equiv_pos_as_xyz
'x, y, z'
'-x+1/2, y+1/2, -z'
'-x, -y, -z'
'x-1/2, -y-1/2, z'

loop_
_atom_site_label
_atom_site_type_symbol
_atom_site_fract_x
_atom_site_fract_y
_atom_site_fract_z
_atom_site_U_iso_or_equiv
_atom_site_adp_type
_atom_site_occupancy
_atom_site_symmetry_multiplicity
_atom_site_calc_flag
_atom_site_refinement_flags
_atom_site_disorder_assembly
_atom_site_disorder_group
C1 C 0.1875(3) 0.43755(18) 0.4924(2) 0.0284(6) Uani 1 1 d . . .
C2 C 0.3293(3) 0.39884(18) 0.5141(2) 0.0280(6) Uani 1 1 d . . .
C3 C 0.4007(3) 0.33829(19) 0.4403(2) 0.0332(7) Uani 1 1 d . . .
H3 H 0.3585 0.3134 0.3654 0.040 Uiso 1 1 calc R . .
C4 C 0.5353(3) 0.31575(19) 0.4799(3) 0.0343(7) Uani 1 1 d . . .
H4 H 0.5864 0.2737 0.4320 0.041 Uiso 1 1 calc R . .
C5 C 0.5980(3) 0.35361(19) 0.5894(2) 0.0326(7) Uani 1 1 d . . .
H5 H 0.6916 0.3387 0.6139 0.039 Uiso 1 1 calc R . .
C6 C 0.5237(3) 0.41304(19) 0.6624(2) 0.0294(6) Uani 1 1 d . . .
C7 C 0.3880(3) 0.43521(18) 0.6244(2) 0.0265(6) Uani 1 1 d . . .
C8 C 0.2834(3) 0.49812(19) 0.6828(2) 0.0266(6) Uani 1 1 d . . .
H8 H 0.3185 0.5672 0.6911 0.032 Uiso 1 1 calc R . .
C9 C 0.2413(3) 0.46207(18) 0.8087(2) 0.0266(6) Uani 1 1 d . . .
C10 C 0.1139(3) 0.51682(19) 0.8437(2) 0.0283(6) Uani 1 1 d . . .
H10A H 0.0959 0.4965 0.9270 0.034 Uiso 1 1 calc R . .
H10B H 0.0339 0.4957 0.7878 0.034 Uiso 1 1 calc R . .
C11 C 0.1220(3) 0.62922(19) 0.8403(2) 0.0298(6) Uani 1 1 d . . .
H11A H 0.2142 0.6501 0.8762 0.036 Uiso 1 1 calc R . .
H11B H 0.1116 0.6513 0.7543 0.036 Uiso 1 1 calc R . .
C12 C 0.0135(3) 0.6789(2) 0.9086(3) 0.0365(7) Uani 1 1 d . . .
H12A H -0.0786 0.6573 0.8732 0.044 Uiso 1 1 calc R . .
H12B H 0.0246 0.6573 0.9947 0.044 Uiso 1 1 calc R . .
C13 C 0.0200(3) 0.7899(2) 0.9046(3) 0.0446(8) Uani 1 1 d . . .
H13A H 0.1128 0.8118 0.9341 0.067 Uiso 1 1 calc R . .
H13B H -0.0468 0.8175 0.9565 0.067 Uiso 1 1 calc R . .
H13C H -0.0019 0.8124 0.8205 0.067 Uiso 1 1 calc R . .
C14 C 0.2164(3) 0.35154(19) 0.8074(3) 0.0359(7) Uani 1 1 d . . .
H14A H 0.3023 0.3172 0.7947 0.054 Uiso 1 1 calc R . .
H14B H 0.1461 0.3350 0.7412 0.054 Uiso 1 1 calc R . .
H14C H 0.1848 0.3311 0.8855 0.054 Uiso 1 1 calc R . .
C15 C 0.7187(3) 0.4401(2) 0.8102(3) 0.0415(7) Uani 1 1 d . . .
H15A H 0.7401 0.3698 0.8193 0.062 Uiso 1 1 calc R . .
H15B H 0.7405 0.4734 0.8886 0.062 Uiso 1 1 calc R . .
H15C H 0.7737 0.4688 0.7491 0.062 Uiso 1 1 calc R . .
N1 N 0.1669(2) 0.49494(15) 0.58935(18) 0.0290(5) Uani 1 1 d . . .
H1 H 0.0900 0.5276 0.5956 0.035 Uiso 1 1 calc R . .
O1 O 0.1037(2) 0.42242(14) 0.40318(16) 0.0349(5) Uani 1 1 d . . .
O2 O 0.57539(19) 0.45208(14) 0.77193(16) 0.0365(5) Uani 1 1 d . . .
O3 O 0.34724(19) 0.48755(13) 0.90182(15) 0.0312(5) Uani 1 1 d . . .
H3A H 0.4244 0.4727 0.8788 0.047 Uiso 1 1 calc R . .

loop_
_atom_site_aniso_label
_atom_site_aniso_U_11
_atom_site_aniso_U_22
_atom_site_aniso_U_33
_atom_site_aniso_U_23
_atom_site_aniso_U_13
_atom_site_aniso_U_12
C1 0.0326(16) 0.0261(13) 0.0273(15) 0.0013(11) 0.0062(12) -0.0009(12)
C2 0.0323(16) 0.0245(13) 0.0277(15) 0.0031(11) 0.0048(11) -0.0020(11)
C3 0.0417(18) 0.0280(14) 0.0304(15) -0.0022(11) 0.0058(12) 0.0001(13)
C4 0.0406(18) 0.0250(14) 0.0389(16) -0.0009(11) 0.0115(13) 0.0052(12)
C5 0.0332(17) 0.0293(15) 0.0358(16) 0.0035(12) 0.0061(12) 0.0054(12)
C6 0.0341(16) 0.0269(14) 0.0271(15) 0.0013(11) 0.0018(12) -0.0015(12)
C7 0.0300(16) 0.0217(12) 0.0283(14) 0.0014(10) 0.0050(11) -0.0007(11)
C8 0.0277(15) 0.0253(13) 0.0269(14) 0.0005(10) 0.0022(11) -0.0008(11)
C9 0.0295(15) 0.0236(13) 0.0269(14) -0.0016(10) 0.0032(11) -0.0012(11)
C10 0.0303(16) 0.0308(14) 0.0245(14) -0.0001(11) 0.0068(11) -0.0020(12)
C11 0.0321(16) 0.0271(13) 0.0308(15) -0.0010(11) 0.0065(12) 0.0024(12)
C12 0.0350(17) 0.0321(15) 0.0438(17) -0.0040(13) 0.0109(13) 0.0034(13)
C13 0.050(2) 0.0336(16) 0.0499(18) -0.0059(13) 0.0053(15) 0.0102(15)
C14 0.0456(18) 0.0249(14) 0.0390(17) -0.0008(11) 0.0135(13) -0.0005(13)
C15 0.0304(17) 0.0515(19) 0.0418(18) -0.0029(14) -0.0018(13) 0.0026(14)
N1 0.0268(13) 0.0325(12) 0.0279(12) -0.0027(9) 0.0041(9) 0.0060(10)
O1 0.0357(12) 0.0384(11) 0.0296(11) -0.0038(8) -0.0017(9) 0.0019(9)
O2 0.0299(11) 0.0451(12) 0.0339(11) -0.0057(9) 0.0002(8) 0.0032(9)
O3 0.0305(11) 0.0362(11) 0.0270(10) -0.0015(8) 0.0027(8) 0.0030(9)

loop_
_atom_type_symbol
_atom_type_description
_atom_type_scat_dispersion_real
_atom_type_scat_dispersion_imag
_atom_type_scat_source
C C 0.0033 0.0016 'International Tables Vol C Tables 4.2.6.8 and 6.1.1.4'
H H 0.0000 0.0000 'International Tables Vol C Tables 4.2.6.8 and 6.1.1.4'
N N 0.0061 0.0033 'International Tables Vol C Tables 4.2.6.8 and 6.1.1.4'
O O 0.0106 0.0060 'International Tables Vol C Tables 4.2.6.8 and 6.1.1.4'

loop_
_geom_angle_atom_site_label_1
_geom_angle_atom_site_label_2
_geom_angle_atom_site_label_3
_geom_angle
_geom_angle_site_symmetry_1
_geom_angle_site_symmetry_3
_geom_angle_publ_flag
O1 C1 N1 126.1(2) . . ?
O1 C1 C2 127.5(2) . . ?
N1 C1 C2 106.4(2) . . ?
C7 C2 C3 122.4(3) . . ?
C7 C2 C1 108.6(2) . . ?
C3 C2 C1 128.9(2) . . ?
C4 C3 C2 117.4(3) . . ?
C3 C4 C5 121.3(3) . . ?
C6 C5 C4 120.2(3) . . ?
O2 C6 C7 116.5(2) . . ?
O2 C6 C5 124.4(2) . . ?
C7 C6 C5 119.1(2) . . ?
C6 C7 C2 119.6(2) . . ?
C6 C7 C8 130.9(2) . . ?
C2 C7 C8 109.4(2) . . ?
N1 C8 C7 101.15(19) . . ?
N1 C8 C9 111.5(2) . . ?
C7 C8 C9 116.2(2) . . ?
O3 C9 C14 110.5(2) . . ?
O3 C9 C10 104.64(19) . . ?
C14 C9 C10 110.5(2) . . ?
O3 C9 C8 109.2(2) . . ?
C14 C9 C8 110.9(2) . . ?
C10 C9 C8 110.9(2) . . ?
C9 C10 C11 115.8(2) . . ?
C12 C11 C10 113.2(2) . . ?
C13 C12 C11 113.5(2) . . ?
C1 N1 C8 114.3(2) . . ?
C6 O2 C15 119.0(2) . . ?

loop_
_geom_bond_atom_site_label_1
_geom_bond_atom_site_label_2
_geom_bond_distance
_geom_bond_site_symmetry_2
_geom_bond_publ_flag
C1 O1 1.237(3) . ?
C1 N1 1.352(3) . ?
C1 C2 1.478(4) . ?
C2 C7 1.386(4) . ?
C2 C3 1.388(4) . ?
C3 C4 1.379(4) . ?
C4 C5 1.399(4) . ?
C5 C6 1.389(4) . ?
C6 O2 1.371(3) . ?
C6 C7 1.384(4) . ?
C7 C8 1.518(4) . ?
C8 N1 1.462(3) . ?
C8 C9 1.561(4) . ?
C9 O3 1.430(3) . ?
C9 C14 1.521(3) . ?
C9 C10 1.527(4) . ?
C10 C11 1.530(4) . ?
C11 C12 1.512(4) . ?
C12 C13 1.510(4) . ?
C15 O2 1.432(3) . ?
